data_9004553
loop_
_publ_author_name
'Prencipe, M.'
'Tribaudino, M.'
'Pavese, A.'
'Hoser, A.'
'Reehuis, M.'

_publ_section_title
;
 A single-crystal neutron-diffraction investigation of diopside at 10 K
;
_journal_name_full 'The Canadian Mineralogist'
_journal_page_first 183
_journal_page_last 189
_journal_paper_doi 10.2113/gscanmin.38.1.183
_journal_volume 38
_journal_year 2000
_chemical_formula_sum 'Ca Mg O6 Si2'
_chemical_name_mineral Diopside
_space_group_IT_number 15
_symmetry_space_group_name_Hall '-C 2yc'
_symmetry_space_group_name_H-M 'C 1 2/c 1'
_cell_angle_alpha 90
_cell_angle_beta 105.72
_cell_angle_gamma 90
_cell_length_a 9.735
_cell_length_b 8.898
_cell_length_c 5.242
_cell_formula_units_Z 4
_cell_volume 437.089
_database_code_amcsd 0005645
_diffrn_ambient_temperature 10
_exptl_crystal_density_diffrn 3.291
_cod_original_formula_sum 'Ca Mg Si2 O6'
_cod_database_code 9004553

loop_
_space_group_symop_operation_xyz
x,y,z
1/2+x,1/2+y,z
x,-y,1/2+z
1/2+x,1/2-y,1/2+z
-x,y,1/2-z
1/2-x,1/2+y,1/2-z
-x,-y,-z
1/2-x,1/2-y,-z

loop_
_atom_site_label
_atom_site_fract_x
_atom_site_fract_y
_atom_site_fract_z
_atom_site_U_iso_or_equiv
Ca2 0.00000 0.30200 0.25000 0.00329
Mg1 0.00000 0.90850 0.25000 0.00139
Si 0.28650 0.09360 0.22930 0.00101
O1 0.11550 0.08800 0.14250 0.00165
O2 0.36120 0.25040 0.31930 0.00228
O3 0.35100 0.01800 0.99460 0.00228

loop_
_cod_related_entry_id
_cod_related_entry_database
_cod_related_entry_code
1 AMCSD 0005645
